data_4062578
loop_
_publ_author_name
'Masaaki Okazaki'
'Kazuyuki Satoh'
'Kyeong A. Jung'
'Hiromi Tobita'
'Hiroshi Ogino'

_journal_issue 9
_journal_name_full Organometallics
_journal_page_first 1971
_journal_page_last 1973
_journal_paper_doi 10.1021/om034264g
_journal_volume 23
_journal_year 2004
_chemical_formula_sum 'C41 H44 Cl2 Fe2 O2 P2 Si2'
_chemical_formula_weight 869.52
_space_group_IT_number 4
_symmetry_cell_setting monoclinic
_symmetry_space_group_name_Hall 'P 2yb'
_symmetry_space_group_name_H-M 'P 1 21 1'
_cell_angle_alpha 90
_cell_angle_beta 102.28(4)
_cell_angle_gamma 90
_cell_formula_units_Z 2
_cell_length_a 11.802(5)
_cell_length_b 12.635(7)
_cell_length_c 13.920(7)
_cell_measurement_temperature 293.2
_cell_volume 2028(1)
_diffrn_ambient_temperature 293.2
_exptl_crystal_density_diffrn 1.424
_refine_ls_R_factor_obs 0.0469
_refine_ls_wR_factor_obs 0.0669
_cod_original_sg_symbol_H-M 'P 21'
_cod_original_formula_sum 'C41 H44 Cl2 Fe2 O2 P2 Si2 '
_cod_database_code 4062578

loop_
_symmetry_equiv_pos_as_xyz
x,y,z
-x,1/2+y,-z

loop_
_atom_site_aniso_label
_atom_site_aniso_U_11
_atom_site_aniso_U_22
_atom_site_aniso_U_33
_atom_site_aniso_U_12
_atom_site_aniso_U_13
_atom_site_aniso_U_23
Fe1 0.0329(7) 0.0212(7) 0.0304(7) -0.0012(6) 0.0074(5) -0.0003(6)
Fe2 0.0346(7) 0.0237(7) 0.0332(7) -0.0022(6) 0.0079(6) -0.0006(6)
Cl1 0.144(5) 0.164(7) 0.085(3) 0.006(5) 0.039(3) 0.000(4)
Cl2 0.114(4) 0.124(5) 0.084(3) 0.007(3) 0.014(3) -0.006(3)
P1 0.024(1) 0.026(1) 0.028(1) -0.0010(9) 0.0048(10) -0.0028(9)
P2 0.030(1) 0.029(1) 0.026(1) -0.003(1) 0.0068(10) -0.0009(9)
Si1 0.029(1) 0.028(1) 0.031(1) 0.003(1) 0.0050(10) 0.002(1)
Si2 0.035(1) 0.022(1) 0.033(1) -0.001(1) 0.005(1) 0.003(1)
O1 0.049(5) 0.056(5) 0.041(4) 0.003(4) 0.025(3) -0.002(4)
O2 0.037(4) 0.080(7) 0.054(5) 0.001(4) 0.019(3) 0.017(5)
C1 0.038(5) 0.029(6) 0.034(5) 0.003(4) 0.009(3) 0.007(4)
C2 0.033(5) 0.033(6) 0.037(5) 0.000(4) 0.004(4) 0.010(4)
C3 0.047(5) 0.038(6) 0.070(6) -0.024(4) 0.033(4) -0.006(5)
C4 0.057(5) 0.041(7) 0.061(6) -0.034(4) -0.010(6) -0.001(5)
C5 0.083(8) 0.021(4) 0.060(6) -0.015(5) 0.027(6) -0.012(4)
C6 0.056(7) 0.023(3) 0.072(6) 0.003(5) 0.021(5) 0.008(5)
C7 0.066(6) 0.046(7) 0.032(5) -0.025(5) 0.011(4) 0.009(4)
C8 0.071(6) 0.049(7) 0.058(5) 0.014(6) 0.039(5) -0.024(5)
C9 0.076(6) 0.032(7) 0.059(6) 0.005(6) -0.006(6) -0.032(4)
C10 0.060(8) 0.025(4) 0.091(9) -0.012(5) 0.009(6) -0.011(6)
C11 0.081(8) 0.022(3) 0.063(8) -0.002(5) 0.015(5) -0.001(5)
C12 0.055(6) 0.029(6) 0.073(6) 0.022(4) 0.006(5) -0.009(6)
C13 0.065(8) 0.042(7) 0.040(6) 0.010(6) 0.002(5) 0.019(4)
C14 0.022(4) 0.056(7) 0.047(6) -0.002(5) 0.003(4) -0.010(6)
C15 0.075(8) 0.046(7) 0.041(6) -0.020(6) 0.038(5) -0.012(5)
C16 0.053(6) 0.035(7) 0.049(6) 0.008(4) -0.022(5) 0.010(5)
C17 0.030(4) 0.031(5) 0.038(5) 0.012(3) 0.014(3) -0.001(4)
C18 0.033(5) 0.058(8) 0.058(7) -0.008(5) 0.009(5) -0.014(6)
C19 0.042(6) 0.075(9) 0.063(8) -0.011(7) 0.026(6) -0.013(6)
C20 0.045(6) 0.076(9) 0.069(9) 0.006(5) 0.027(7) -0.020(7)
C21 0.049(6) 0.072(10) 0.085(10) 0.001(6) 0.030(7) -0.044(8)
C22 0.047(6) 0.037(6) 0.045(6) -0.005(5) 0.008(5) -0.013(4)
C23 0.037(5) 0.043(6) 0.029(3) -0.006(4) 0.002(3) -0.003(4)
C24 0.040(6) 0.054(7) 0.044(5) 0.007(5) 0.008(4) 0.003(6)
C25 0.040(6) 0.062(9) 0.052(6) 0.014(6) -0.016(5) -0.007(6)
C26 0.078(9) 0.055(8) 0.040(7) 0.008(6) -0.013(6) -0.013(6)
C27 0.070(7) 0.053(8) 0.032(5) -0.002(6) 0.001(5) -0.007(5)
C28 0.037(5) 0.043(6) 0.037(4) 0.003(5) 0.001(4) -0.005(5)
C29 0.036(4) 0.038(6) 0.025(4) -0.006(4) -0.001(3) -0.001(4)
C30 0.061(6) 0.034(6) 0.034(5) -0.005(5) -0.002(4) 0.010(4)
C31 0.068(7) 0.063(9) 0.048(7) -0.015(7) -0.020(6) 0.009(7)
C32 0.055(7) 0.061(9) 0.056(7) -0.004(6) -0.024(6) 0.002(6)
C33 0.034(5) 0.065(8) 0.057(6) -0.019(6) 0.003(4) 0.004(6)
C34 0.032(4) 0.060(7) 0.041(5) -0.006(5) 0.014(4) 0.005(6)
C35 0.039(5) 0.048(6) 0.032(5) -0.007(4) 0.017(4) 0.012(4)
C36 0.070(8) 0.046(7) 0.051(7) -0.017(6) 0.029(6) -0.017(5)
C37 0.09(1) 0.10(1) 0.045(7) -0.025(8) 0.042(7) -0.020(8)
C38 0.077(10) 0.11(1) 0.075(10) -0.031(9) 0.052(9) -0.011(8)
C39 0.057(8) 0.08(1) 0.075(8) -0.031(8) 0.035(7) 0.000(7)
C40 0.055(7) 0.050(7) 0.050(7) -0.018(5) 0.011(5) -0.004(6)
C41 0.09(1) 0.15(2) 0.093(5) 0.04(1) 0.019(9) 0.027(9)

loop_
_atom_site_label
_atom_site_fract_x
_atom_site_fract_y
_atom_site_fract_z
_atom_site_U_iso_or_equiv
_atom_site_thermal_displace_type
_atom_site_calc_flag
_atom_site_calc_attached_atom
_atom_site_occupancy
_atom_site_refinement_flags
Fe1 0.6846(1) 0.547(2) 0.87361(10) 0.0281(3) Uani d . 1.00 .
Fe2 0.5820(1) 0.165(2) 0.77990(10) 0.0304(4) Uani d . 1.00 .
Cl1 1.0982(6) 0.637(2) 0.6927(4) 0.129(2) Uani d . 1.00 .
Cl2 1.0755(5) 0.576(2) 0.4903(4) 0.108(2) Uani d . 1.00 .
P1 0.7840(2) 0.398(2) 0.9255(2) 0.0262(6) Uani d . 1.00 .
P2 0.5501(2) 0.311(2) 0.6852(2) 0.0283(6) Uani d . 1.00 .
Si1 0.5321(2) 0.477(2) 0.7567(2) 0.0296(6) Uani d . 1.00 .
Si2 0.6867(2) 0.237(2) 0.9277(2) 0.0307(7) Uani d . 1.00 .
O1 0.5268(7) 0.517(2) 1.0022(6) 0.046(2) Uani d . 1.00 .
O2 0.3806(7) 0.199(2) 0.8626(6) 0.056(3) Uani d . 1.00 .
C1 0.5908(9) 0.526(2) 0.9497(7) 0.033(3) Uani d . 1.00 .
C2 0.4630(8) 0.190(2) 0.8315(7) 0.035(3) Uani d . 1.00 .
C3 0.823(1) 0.620(2) 0.8241(10) 0.048(3) Uani d . 1.00 .
C4 0.831(1) 0.645(2) 0.9262(10) 0.056(3) Uani d . 1.00 .
C5 0.727(1) 0.699(2) 0.9298(10) 0.053(3) Uani d . 1.00 .
C6 0.658(1) 0.707(2) 0.834(1) 0.050(3) Uani d . 1.00 .
C7 0.717(1) 0.658(2) 0.7694(7) 0.048(3) Uani d . 1.00 .
C8 0.674(1) 0.085(2) 0.6859(9) 0.056(3) Uani d . 1.00 .
C9 0.553(1) 0.062(2) 0.6582(10) 0.059(3) Uani d . 1.00 .
C10 0.523(1) 0.012(2) 0.740(1) 0.060(3) Uani d . 1.00 .
C11 0.621(1) 0.004(2) 0.817(1) 0.055(3) Uani d . 1.00 .
C12 0.714(1) 0.049(2) 0.7826(9) 0.053(3) Uani d . 1.00 .
C13 0.483(1) 0.564(2) 0.6458(8) 0.050(3) Uani d . 1.00 .
C14 0.3892(8) 0.452(2) 0.7956(8) 0.042(3) Uani d . 1.00 .
C15 0.601(1) 0.270(2) 1.0253(8) 0.050(4) Uani d . 1.00 .
C16 0.803(1) 0.149(2) 0.9961(9) 0.051(3) Uani d . 1.00 .
C17 0.9059(8) 0.365(2) 0.8679(7) 0.032(2) Uani d . 1.00 .
C18 1.0127(10) 0.420(2) 0.8929(9) 0.050(3) Uani d . 1.00 .
C19 1.106(1) 0.391(2) 0.852(1) 0.058(4) Uani d . 1.00 .
C20 1.091(1) 0.312(2) 0.781(1) 0.061(4) Uani d . 1.00 .
C21 0.988(1) 0.259(2) 0.755(1) 0.066(4) Uani d . 1.00 .
C22 0.8951(10) 0.285(2) 0.7972(9) 0.043(3) Uani d . 1.00 .
C23 0.8633(9) 0.411(2) 1.0558(7) 0.037(2) Uani d . 1.00 .
C24 0.9623(10) 0.356(2) 1.0931(9) 0.046(3) Uani d . 1.00 .
C25 1.020(1) 0.367(2) 1.1927(10) 0.055(3) Uani d . 1.00 .
C26 0.976(1) 0.431(2) 1.2536(9) 0.061(4) Uani d . 1.00 .
C27 0.876(1) 0.489(2) 1.2183(8) 0.053(3) Uani d . 1.00 .
C28 0.8189(9) 0.479(2) 1.1211(8) 0.040(3) Uani d . 1.00 .
C29 0.4110(9) 0.298(2) 0.5929(7) 0.034(2) Uani d . 1.00 .
C30 0.389(1) 0.353(2) 0.5045(8) 0.045(3) Uani d . 1.00 .
C31 0.282(1) 0.344(2) 0.4383(10) 0.065(4) Uani d . 1.00 .
C32 0.196(1) 0.282(2) 0.458(1) 0.063(4) Uani d . 1.00 .
C33 0.218(1) 0.229(2) 0.5455(10) 0.053(3) Uani d . 1.00 .
C34 0.3236(9) 0.235(2) 0.6130(8) 0.043(3) Uani d . 1.00 .
C35 0.6491(9) 0.339(2) 0.6015(7) 0.038(3) Uani d . 1.00 .
C36 0.645(1) 0.282(2) 0.5158(9) 0.053(4) Uani d . 1.00 .
C37 0.719(1) 0.306(3) 0.4535(10) 0.073(5) Uani d . 1.00 .
C38 0.799(1) 0.386(3) 0.476(1) 0.083(6) Uani d . 1.00 .
C39 0.804(1) 0.442(2) 0.561(1) 0.069(4) Uani d . 1.00 .
C40 0.730(1) 0.421(2) 0.6230(9) 0.051(3) Uani d . 1.00 .
C41 1.128(2) 0.546(3) 0.612(1) 0.108(6) Uani d . 1.00 .
H1 0.8799 0.5843 0.7978 0.0582 Uiso calc . 1.00 .
H2 0.8946 0.6311 0.9794 0.0672 Uiso calc . 1.00 .
H3 0.7072 0.7271 0.9874 0.0638 Uiso calc . 1.00 .
H4 0.5854 0.7411 0.8164 0.0595 Uiso calc . 1.00 .
H5 0.6912 0.6531 0.7001 0.0575 Uiso calc . 1.00 .
H6 0.7198 0.1173 0.6455 0.0671 Uiso calc . 1.00 .
H7 0.5032 0.0746 0.5959 0.0710 Uiso calc . 1.00 .
H8 0.4476 -0.0141 0.7417 0.0718 Uiso calc . 1.00 .
H9 0.6242 -0.0280 0.8790 0.0664 Uiso calc . 1.00 .
H10 0.7915 0.0535 0.8192 0.0639 Uiso calc . 1.00 .
H11 0.4491 0.6269 0.6649 0.0605 Uiso calc . 1.00 .
H12 0.5476 0.5822 0.6185 0.0605 Uiso calc . 1.00 .
H13 0.4272 0.5275 0.5981 0.0605 Uiso calc . 1.00 .
H14 0.3573 0.5172 0.8104 0.0509 Uiso calc . 1.00 .
H15 0.3366 0.4178 0.7436 0.0509 Uiso calc . 1.00 .
H16 0.4025 0.4076 0.8522 0.0509 Uiso calc . 1.00 .
H17 0.6499 0.3043 1.0789 0.0598 Uiso calc . 1.00 .
H18 0.5378 0.3145 0.9979 0.0598 Uiso calc . 1.00 .
H19 0.5721 0.2059 1.0476 0.0598 Uiso calc . 1.00 .
H20 0.7695 0.0882 1.0186 0.0607 Uiso calc . 1.00 .
H21 0.8526 0.1279 0.9537 0.0607 Uiso calc . 1.00 .
H22 0.8475 0.1862 1.0508 0.0607 Uiso calc . 1.00 .
H23 1.0210 0.4771 0.9383 0.0595 Uiso calc . 1.00 .
H24 1.1787 0.4249 0.8716 0.0694 Uiso calc . 1.00 .
H25 1.1525 0.2942 0.7496 0.0734 Uiso calc . 1.00 .
H26 0.9792 0.2037 0.7073 0.0796 Uiso calc . 1.00 .
H27 0.8236 0.2487 0.7779 0.0519 Uiso calc . 1.00 .
H28 0.9929 0.3091 1.0517 0.0555 Uiso calc . 1.00 .
H29 1.0901 0.3298 1.2169 0.0658 Uiso calc . 1.00 .
H30 1.0142 0.4371 1.3207 0.0735 Uiso calc . 1.00 .
H31 0.8468 0.5348 1.2610 0.0638 Uiso calc . 1.00 .
H32 0.7496 0.5177 1.0977 0.0480 Uiso calc . 1.00 .
H33 0.4474 0.3968 0.4887 0.0536 Uiso calc . 1.00 .
H34 0.2700 0.3824 0.3782 0.0774 Uiso calc . 1.00 .
H35 0.1232 0.2763 0.4131 0.0754 Uiso calc . 1.00 .
H36 0.1583 0.1858 0.5611 0.0634 Uiso calc . 1.00 .
H37 0.3353 0.1952 0.6724 0.0519 Uiso calc . 1.00 .
H38 0.5910 0.2263 0.4993 0.0639 Uiso calc . 1.00 .
H39 0.7137 0.2670 0.3945 0.0879 Uiso calc . 1.00 .
H40 0.8498 0.4018 0.4338 0.0990 Uiso calc . 1.00 .
H41 0.8591 0.4976 0.5772 0.0823 Uiso calc . 1.00 .
H42 0.7338 0.4619 0.6807 0.0618 Uiso calc . 1.00 .
H43 1.2097 0.5381 0.6226 0.1297 Uiso calc . 1.00 .
H44 1.0947 0.4801 0.6256 0.1297 Uiso calc . 1.00 .

loop_
_geom_bond_atom_site_label_1
_geom_bond_atom_site_label_2
_geom_bond_distance
_geom_bond_site_symmetry_1
_geom_bond_site_symmetry_2
_geom_bond_publ_flag
FE1 P1 2.247(3) 1_555 1_555 yes
FE1 SI1 2.329(3) 1_555 1_555 yes
FE1 C1 1.706(9) 1_555 1_555 yes
FE1 C3 2.113(9) 1_555 1_555 yes
FE1 C4 2.129(10) 1_555 1_555 yes
FE1 C5 2.09(1) 1_555 1_555 yes
FE1 C6 2.10(1) 1_555 1_555 yes
FE1 C7 2.113(9) 1_555 1_555 yes
FE2 P2 2.250(3) 1_555 1_555 yes
FE2 SI2 2.346(3) 1_555 1_555 yes
FE2 C2 1.737(9) 1_555 1_555 yes
FE2 C8 2.126(9) 1_555 1_555 yes
FE2 C9 2.105(10) 1_555 1_555 yes
FE2 C10 2.09(1) 1_555 1_555 yes
FE2 C11 2.13(1) 1_555 1_555 yes
FE2 C12 2.138(10) 1_555 1_555 yes
CL1 C41 1.70(2) 1_555 1_555 yes
CL2 C41 1.72(2) 1_555 1_555 yes
P1 SI2 2.343(3) 1_555 1_555 yes
P1 C17 1.839(8) 1_555 1_555 yes
P1 C23 1.863(9) 1_555 1_555 yes
P2 SI1 2.348(3) 1_555 1_555 yes
P2 C29 1.864(9) 1_555 1_555 yes
P2 C35 1.851(8) 1_555 1_555 yes
SI1 C13 1.89(1) 1_555 1_555 yes
SI1 C14 1.904(10) 1_555 1_555 yes
SI2 C15 1.903(10) 1_555 1_555 yes
SI2 C16 1.866(10) 1_555 1_555 yes
O1 C1 1.16(1) 1_555 1_555 yes
O2 C2 1.15(1) 1_555 1_555 yes
C3 C4 1.44(2) 1_555 1_555 yes
C3 C7 1.40(2) 1_555 1_555 yes
C4 C5 1.42(2) 1_555 1_555 yes
C5 C6 1.41(2) 1_555 1_555 yes
C6 C7 1.39(2) 1_555 1_555 yes
C8 C9 1.43(2) 1_555 1_555 yes
C8 C12 1.41(2) 1_555 1_555 yes
C9 C10 1.41(2) 1_555 1_555 yes
C10 C11 1.40(2) 1_555 1_555 yes
C11 C12 1.40(2) 1_555 1_555 yes
C17 C18 1.42(1) 1_555 1_555 yes
C17 C22 1.40(1) 1_555 1_555 yes
C18 C19 1.39(1) 1_555 1_555 yes
C19 C20 1.39(2) 1_555 1_555 yes
C20 C21 1.37(2) 1_555 1_555 yes
C21 C22 1.39(1) 1_555 1_555 yes
C23 C24 1.36(1) 1_555 1_555 yes
C23 C28 1.43(1) 1_555 1_555 yes
C24 C25 1.42(2) 1_555 1_555 yes
C25 C26 1.35(2) 1_555 1_555 yes
C26 C27 1.38(2) 1_555 1_555 yes
C27 C28 1.38(1) 1_555 1_555 yes
C29 C30 1.39(1) 1_555 1_555 yes
C29 C34 1.38(1) 1_555 1_555 yes
C30 C31 1.40(2) 1_555 1_555 yes
C31 C32 1.36(2) 1_555 1_555 yes
C32 C33 1.37(2) 1_555 1_555 yes
C33 C34 1.39(1) 1_555 1_555 yes
C35 C36 1.38(1) 1_555 1_555 yes
C35 C40 1.40(2) 1_555 1_555 yes
C36 C37 1.38(2) 1_555 1_555 yes
C37 C38 1.37(2) 1_555 1_555 yes
C38 C39 1.37(2) 1_555 1_555 yes
C39 C40 1.38(2) 1_555 1_555 yes
